data_4350063
loop_
_publ_author_name
'Jankowski, Robert'
'Zakrzewski, Jakub J.'
'Surma, Olga'
'Ohkoshi, Shin-ichi'
'Chorazy, Szymon'
'Sieklucka, Barbara'

_publ_section_title
;
 Near-infrared emissive Er(iii) and Yb(iii) molecular nanomagnets in
 metal--organic chains functionalized by octacyanidometallates(iv)
;
_journal_issue 9
_journal_name_full 'Inorganic Chemistry Frontiers'
_journal_page_first 2423
_journal_paper_doi 10.1039/C9QI00583H
_journal_volume 6
_journal_year 2019
_chemical_formula_moiety 'C104.60 H86 N26 O34 P4 W2 Yb2'
_chemical_formula_sum 'C104.6 H86 N26 O34 P4 W2 Yb2'
_chemical_formula_weight 3088.85
_space_group_IT_number 14
_space_group_name_Hall '-P 2ybc'
_space_group_name_H-M_alt 'P 1 21/c 1'
_symmetry_cell_setting monoclinic
_symmetry_Int_Tables_number 14
_symmetry_space_group_name_Hall '-P 2ybc'
_symmetry_space_group_name_H-M 'P 1 21/c 1'
_atom_sites_solution_hydrogens mixed
_audit_conform_dict_location ftp://ftp.iucr.org/pub/cif_core.dic
_audit_conform_dict_name cif_core.dic
_audit_conform_dict_version 2.4.3
_audit_creation_date 2019-07-04T23:04:30-00:00
_audit_creation_method 'WinGX routine CIF_UPDATE'
_audit_update_record
;
2019-07-04 deposited with the CCDC.	2019-07-22 downloaded from the CCDC.
;
_cell_angle_alpha 90
_cell_angle_beta 92.511(3)
_cell_angle_gamma 90
_cell_formula_units_Z 2
_cell_length_a 11.1462(13)
_cell_length_b 13.0441(17)
_cell_length_c 42.861(5)
_cell_measurement_reflns_used 10952
_cell_measurement_temperature 100(2)
_cell_measurement_theta_max 25.027
_cell_measurement_theta_min 2.581
_cell_measurement_wavelength 0.71073
_cell_volume 6225.7(13)
_computing_molecular_graphics 'Ortep for Windows (Farrugia, 2012)'
_computing_publication_material 'WinGX publication routines (Farrugia, 2012)'
_computing_structure_refinement 'SHELXL-2018/3 (Sheldrick, 2018)'
_computing_structure_solution 'SHELXT 2014/5 (Sheldrick, 2014)'
_diffrn_ambient_temperature 100(2)
_diffrn_measured_fraction_theta_full 0.993
_diffrn_measured_fraction_theta_max 0.993
_diffrn_measurement_device_type 'D8Quest Eco Photon50'
_diffrn_measurement_method \w
_diffrn_radiation_monochromator graphite
_diffrn_radiation_probe x-ray
_diffrn_radiation_type MoK\a
_diffrn_radiation_wavelength 0.71073
_diffrn_reflns_av_R_equivalents 0.0979
_diffrn_reflns_av_unetI/netI 0.1368
_diffrn_reflns_Laue_measured_fraction_full 0.993
_diffrn_reflns_Laue_measured_fraction_max 0.993
_diffrn_reflns_limit_h_max 13
_diffrn_reflns_limit_h_min -13
_diffrn_reflns_limit_k_max 14
_diffrn_reflns_limit_k_min -15
_diffrn_reflns_limit_l_max 26
_diffrn_reflns_limit_l_min -51
_diffrn_reflns_number 24611
_diffrn_reflns_point_group_measured_fraction_full 0.993
_diffrn_reflns_point_group_measured_fraction_max 0.993
_diffrn_reflns_theta_full 25.027
_diffrn_reflns_theta_max 25.027
_diffrn_reflns_theta_min 2.581
_diffrn_standards_number 0
_exptl_absorpt_coefficient_mu 3.467
_exptl_absorpt_correction_T_max 0.874
_exptl_absorpt_correction_T_min 0.503
_exptl_absorpt_correction_type multi-scan
_exptl_absorpt_process_details 'ABSCOR (Rigaku, 1995)'
_exptl_crystal_colour black
_exptl_crystal_density_diffrn 1.648
_exptl_crystal_density_method 'not measured'
_exptl_crystal_description block
_exptl_crystal_F_000 3031
_exptl_crystal_size_max 0.23
_exptl_crystal_size_mid 0.1
_exptl_crystal_size_min 0.04
_refine_diff_density_max 2.703
_refine_diff_density_min -3.973
_refine_diff_density_rms 0.23
_refine_ls_extinction_method none
_refine_ls_goodness_of_fit_ref 1.27
_refine_ls_hydrogen_treatment constr
_refine_ls_matrix_type full
_refine_ls_number_constraints 0
_refine_ls_number_parameters 796
_refine_ls_number_reflns 10952
_refine_ls_number_restraints 237
_refine_ls_restrained_S_all 1.259
_refine_ls_R_factor_all 0.1622
_refine_ls_R_factor_gt 0.1077
_refine_ls_shift/su_max 0
_refine_ls_shift/su_mean 0
_refine_ls_structure_factor_coef Fsqd
_refine_ls_weighting_details 'w=1/[\s^2^(Fo^2^)+(0.0001P)^2^+171.8254P] where P=(Fo^2^+2Fc^2^)/3'
_refine_ls_weighting_scheme calc
_refine_ls_wR_factor_gt 0.1742
_refine_ls_wR_factor_ref 0.1874
_reflns_Friedel_coverage 0
_reflns_number_gt 6996
_reflns_number_total 10952
_reflns_threshold_expression 'I > 2\s(I)'
_cod_data_source_file c9qi00583h2.cif
_cod_data_source_block shelx_CCDC2
_cod_original_sg_symbol_H-M 'P 21/c'
_cod_original_formula_sum 'C104.60 H86 N26 O34 P4 W2 Yb2'
_cod_database_code 4350063

loop_
_symmetry_equiv_pos_as_xyz
'x, y, z'
'-x, y+1/2, -z+1/2'
'-x, -y, -z'
'x, -y-1/2, z-1/2'

loop_
_atom_site_label
_atom_site_type_symbol
_atom_site_fract_x
_atom_site_fract_y
_atom_site_fract_z
_atom_site_U_iso_or_equiv
_atom_site_adp_type
_atom_site_occupancy
_atom_site_site_symmetry_order
_atom_site_calc_flag
_atom_site_refinement_flags_posn
_atom_site_refinement_flags_adp
_atom_site_refinement_flags_occupancy
_atom_site_disorder_assembly
_atom_site_disorder_group
Yb1 Yb 0.25175(6) 0.77835(7) 0.49717(2) 0.0137(2) Uani 1 1 d . . . . .
W1 W 0.65311(6) 0.71945(7) 0.42170(2) 0.01265(19) Uani 1 1 d . . . . .
P2 P 0.2448(4) 0.8036(4) 0.72909(11) 0.0167(11) Uani 1 1 d . . . . .
P1 P 0.0017(4) 0.8199(4) 0.70034(12) 0.0189(11) Uani 1 1 d . . . . .
O1 O 0.3281(11) 0.9378(10) 0.4905(3) 0.021(3) Uani 1 1 d . . . . .
H1A H 0.33326 0.970255 0.508197 0.031 Uiso 1 1 d R U . . .
H1B H 0.278118 0.974792 0.479222 0.031 Uiso 1 1 d R U . . .
O4 O 0.0971(9) 0.9001(9) 0.5010(3) 0.013(3) Uani 1 1 d . . . . .
O5 O 0.0694(10) 0.6937(8) 0.4945(3) 0.013(3) Uani 1 1 d . U . . .
O2 O 0.4271(10) 0.7824(11) 0.5300(3) 0.026(3) Uani 1 1 d . . . . .
H2A H 0.470802 0.726128 0.528861 0.039 Uiso 1 1 d R U . . .
H2B H 0.407026 0.783436 0.549549 0.039 Uiso 1 1 d R U . . .
O3 O 0.1972(10) 0.7698(10) 0.5492(2) 0.019(3) Uani 1 1 d . . . . .
H3A H 0.251994 0.737441 0.561161 0.028 Uiso 1 1 d R U . . .
H3B H 0.132792 0.730208 0.550867 0.028 Uiso 1 1 d R U . . .
O8 O 0.1780(9) 0.7885(10) 0.4455(3) 0.018(3) Uani 0.3 1 d D U P A 1
C9 C 0.238(5) 0.825(5) 0.4200(10) 0.021(6) Uani 0.3 1 d D U P A 1
O7 O 0.1780(9) 0.7885(10) 0.4455(3) 0.018(3) Uani 0.7 1 d . . P A 2
O8A O 0.2637(12) 0.8939(11) 0.3969(3) 0.025(3) Uani 0.9 1 d . U P B 3
O6 O 0.2941(9) 0.6101(8) 0.4996(2) 0.002(2) Uani 1 1 d . U . . .
O9 O -0.2534(10) 0.9062(10) 0.5822(3) 0.023(3) Uani 1 1 d . . . . .
O15 O -0.1977(11) 0.6103(10) 0.5564(3) 0.024(3) Uani 1 1 d . . . . .
N11 N 0.3976(12) 0.5571(11) 0.5000(3) 0.011(3) Uani 1 1 d . U . . .
N1 N 0.4168(11) 0.7571(10) 0.4634(3) 0.011(3) Uani 1 1 d . U . . .
N10 N 0.0399(11) 0.5973(11) 0.4970(3) 0.008(3) Uani 1 1 d . U . . .
N9 N 0.0104(11) 0.9003(11) 0.5212(3) 0.010(3) Uani 1 1 d . U . . .
N12 N -0.1684(12) 0.9038(11) 0.5621(3) 0.013(3) Uani 1 1 d . U . . .
N7 N 0.7302(13) 0.6484(11) 0.4936(3) 0.019(4) Uani 1 1 d . . . . .
N4 N 0.9441(13) 0.7630(12) 0.4252(3) 0.019(4) Uani 1 1 d . . . . .
C1 C 0.4998(13) 0.7434(12) 0.4485(4) 0.007(3) Uani 1 1 d . U . . .
N13 N 0.1065(12) 0.7781(13) 0.7222(3) 0.018(3) Uani 1 1 d . . . . .
N8 N 0.7399(14) 0.4779(12) 0.4175(3) 0.020(4) Uani 1 1 d . . . . .
N6 N 0.7095(12) 0.9378(11) 0.4598(3) 0.015(3) Uani 1 1 d . U . . .
C12 C -0.0264(14) 0.5535(13) 0.4733(4) 0.010(4) Uani 1 1 d . U . . .
H12 H -0.043253 0.590378 0.454462 0.011 Uiso 1 1 calc R U . . .
C10 C 0.4577(13) 0.5367(13) 0.5273(4) 0.008(3) Uani 1 1 d . U . . .
N5 N 0.5189(14) 0.9127(13) 0.3841(4) 0.025(4) Uani 1 1 d . U . . .
C11 C 0.5605(16) 0.4791(14) 0.5271(4) 0.018(4) Uani 1 1 d . U . . .
H11 H 0.60315 0.46432 0.546216 0.021 Uiso 1 1 calc R U . . .
C6 C 0.6912(13) 0.8613(12) 0.4460(4) 0.006(3) Uani 1 1 d . U . . .
C17 C 0.0248(16) 0.9526(14) 0.5471(4) 0.018(4) Uani 1 1 d . U . . .
H17 H 0.097434 0.988931 0.551523 0.022 Uiso 1 1 calc R U . . .
C7 C 0.7039(13) 0.6727(12) 0.4689(4) 0.007(3) Uani 1 1 d . U . . .
N3 N 0.7347(14) 0.6874(12) 0.3487(3) 0.022(4) Uani 1 1 d . . . . .
C4 C 0.8419(14) 0.7470(12) 0.4227(4) 0.013(4) Uani 1 1 d . U . . .
C13 C 0.0691(13) 0.5444(12) 0.5234(4) 0.007(3) Uani 1 1 d . U . . .
H13 H 0.118637 0.574717 0.539458 0.009 Uiso 1 1 calc R U . . .
C5 C 0.5685(15) 0.8406(14) 0.3958(4) 0.017(4) Uani 1 1 d . U . . .
C15 C -0.1833(15) 0.8526(13) 0.5356(4) 0.014(4) Uani 1 1 d . U . . .
H15 H -0.256495 0.81724 0.531052 0.017 Uiso 1 1 calc R U . . .
C14 C -0.0932(14) 0.8501(14) 0.5144(4) 0.015(4) Uani 1 1 d . U . . .
H14 H -0.104162 0.813401 0.495354 0.018 Uiso 1 1 calc R U . . .
C8 C 0.7108(15) 0.5599(14) 0.4202(4) 0.014(4) Uani 1 1 d . U . . .
N2 N 0.4220(14) 0.5860(13) 0.3914(4) 0.025(4) Uani 1 1 d . . . . .
C3 C 0.7034(15) 0.7003(13) 0.3741(4) 0.016(4) Uani 1 1 d . U . . .
C2 C 0.5043(15) 0.6329(14) 0.4007(4) 0.015(4) Uani 1 1 d . U . . .
C16 C -0.0668(14) 0.9549(14) 0.5681(4) 0.014(4) Uani 1 1 d . U . . .
H16 H -0.056618 0.993252 0.586855 0.017 Uiso 1 1 calc R U . . .
C30 C 0.0488(15) 0.9067(14) 0.6705(4) 0.016(4) Uani 1 1 d . . . . .
C36 C 0.3371(14) 0.7220(17) 0.7074(4) 0.020(4) Uani 1 1 d . . . . .
C47 C 0.3794(19) 0.8265(14) 0.7844(4) 0.026(5) Uani 1 1 d . . . . .
H47 H 0.430207 0.868625 0.772654 0.031 Uiso 1 1 calc R U . . .
C42 C 0.2789(16) 0.7824(17) 0.7699(4) 0.025(4) Uani 1 1 d . . . . .
C41 C 0.2904(16) 0.6579(14) 0.6846(5) 0.022(4) Uani 1 1 d . . . . .
H41 H 0.206407 0.659823 0.679763 0.026 Uiso 1 1 calc R U . . .
C33 C 0.1544(16) 1.0359(17) 0.6289(5) 0.028(5) Uani 1 1 d . . . . .
H33 H 0.191451 1.080532 0.61474 0.034 Uiso 1 1 calc R U . . .
C24 C -0.1085(18) 0.8791(16) 0.7234(5) 0.029(5) Uani 1 1 d . U . . .
C39 C 0.4827(17) 0.5900(18) 0.6743(5) 0.034(6) Uani 1 1 d . . . . .
H39 H 0.531692 0.546429 0.662472 0.041 Uiso 1 1 calc R U . . .
C49 C 0.2374(14) 1.0089(15) 0.7399(4) 0.020(4) Uani 1 1 d . . . . .
H49 H 0.190227 0.988821 0.756821 0.024 Uiso 1 1 calc R U . . .
C46 C 0.4071(19) 0.8104(15) 0.8157(5) 0.032(5) Uani 1 1 d . . . . .
H46 H 0.477838 0.839408 0.825162 0.039 Uiso 1 1 calc R U . . .
C31 C 0.1084(14) 0.8670(14) 0.6454(4) 0.016(4) Uani 1 1 d . . . . .
H31 H 0.111397 0.794816 0.642548 0.019 Uiso 1 1 calc R U . . .
C48 C 0.2829(16) 0.9352(14) 0.7214(4) 0.018(4) Uani 1 1 d . U . . .
C37 C 0.4629(17) 0.7148(19) 0.7132(5) 0.037(5) Uani 1 1 d . . . . .
H37 H 0.499559 0.756022 0.729179 0.044 Uiso 1 1 calc R U . . .
C53 C 0.3533(14) 0.9630(15) 0.6968(4) 0.018(4) Uani 1 1 d . . . . .
H53 H 0.38612 0.912098 0.683822 0.021 Uiso 1 1 calc R U . . .
C35 C 0.0415(16) 1.0114(15) 0.6743(5) 0.028(5) Uani 1 1 d . . . . .
H35 H 0.000769 1.03826 0.691516 0.034 Uiso 1 1 calc R U . . .
C19 C -0.0661(16) 0.6164(14) 0.6945(4) 0.019(4) Uani 1 1 d . U . . .
H19 H -0.018608 0.605969 0.713192 0.022 Uiso 1 1 calc R U . . .
C32 C 0.1629(16) 0.9302(16) 0.6248(5) 0.026(5) Uani 1 1 d . . . . .
H32 H 0.205553 0.902642 0.607969 0.031 Uiso 1 1 calc R U . . .
C40 C 0.3605(16) 0.5904(15) 0.6684(4) 0.019(4) Uani 1 1 d . U . . .
H40 H 0.324635 0.544915 0.653452 0.023 Uiso 1 1 calc R U . . .
C18 C -0.0724(14) 0.7132(16) 0.6813(4) 0.022(4) Uani 1 1 d . . . . .
C50 C 0.2574(17) 1.1135(16) 0.7350(4) 0.025(5) Uani 1 1 d . . . . .
H50 H 0.223682 1.163582 0.748109 0.03 Uiso 1 1 calc R U . . .
C38 C 0.5340(17) 0.6504(19) 0.6965(5) 0.036(6) Uani 1 1 d . . . . .
H38 H 0.618383 0.648661 0.70067 0.043 Uiso 1 1 calc R U . . .
C29 C -0.0982(18) 0.8762(16) 0.7554(5) 0.028(5) Uani 1 1 d . U . . .
H29 H -0.028559 0.846626 0.765362 0.033 Uiso 1 1 calc R U . . .
C52 C 0.3751(17) 1.0662(15) 0.6916(5) 0.025(5) Uani 1 1 d . . . . .
H52 H 0.42297 1.085582 0.674739 0.03 Uiso 1 1 calc R U . . .
C25 C -0.2112(19) 0.9249(17) 0.7093(5) 0.037(6) Uani 1 1 d . U . . .
H25 H -0.21992 0.928985 0.687205 0.044 Uiso 1 1 calc R U . . .
C34 C 0.0922(16) 1.0777(16) 0.6537(4) 0.023(5) Uani 1 1 d . U . . .
H34 H 0.085152 1.149834 0.656109 0.028 Uiso 1 1 calc R U . . .
C26 C -0.301(2) 0.9648(18) 0.7278(5) 0.040(6) Uani 1 1 d . U . . .
H26 H -0.369643 0.995809 0.717912 0.048 Uiso 1 1 calc R U . . .
C28 C -0.1879(18) 0.9157(16) 0.7737(5) 0.030(5) Uani 1 1 d . U . . .
H28 H -0.179913 0.913011 0.795874 0.036 Uiso 1 1 calc R U . . .
C20 C -0.1280(18) 0.5345(16) 0.6810(4) 0.027(5) Uani 1 1 d . . . . .
H20 H -0.120439 0.46774 0.689735 0.033 Uiso 1 1 calc R U . . .
C45 C 0.332(2) 0.7524(16) 0.8331(5) 0.035(6) Uani 1 1 d . . . . .
H45 H 0.349915 0.742587 0.854749 0.042 Uiso 1 1 calc R U . . .
C43 C 0.2051(19) 0.7259(19) 0.7875(5) 0.038(5) Uani 1 1 d . . . . .
H43 H 0.134183 0.698063 0.777751 0.046 Uiso 1 1 calc R U . . .
C51 C 0.3277(16) 1.1424(16) 0.7105(5) 0.026(5) Uani 1 1 d . . . . .
H51 H 0.343504 1.212755 0.706716 0.031 Uiso 1 1 calc R U . . .
C23 C -0.1475(16) 0.7293(18) 0.6544(5) 0.031(5) Uani 1 1 d . . . . .
H23 H -0.154843 0.795463 0.64525 0.038 Uiso 1 1 calc R U . . .
C44 C 0.229(2) 0.707(2) 0.8188(5) 0.057(8) Uani 1 1 d . . . . .
H44 H 0.176993 0.665341 0.830418 0.068 Uiso 1 1 calc R U . . .
C21 C -0.1997(18) 0.5509(19) 0.6549(5) 0.034(6) Uani 1 1 d . . . . .
H21 H -0.243031 0.494873 0.645859 0.041 Uiso 1 1 calc R U . . .
C22 C -0.2114(17) 0.6454(18) 0.6414(5) 0.033(6) Uani 1 1 d . . . . .
H22 H -0.262518 0.654501 0.623299 0.04 Uiso 1 1 calc R U . . .
C27 C -0.292(2) 0.9602(18) 0.7586(5) 0.037(6) Uani 1 1 d . U . . .
H27 H -0.354271 0.986522 0.770681 0.045 Uiso 1 1 calc R U . . .
O17 O 0.9899(13) 0.6032(11) 0.3643(4) 0.044(4) Uani 1 1 d . . . . .
O13 O -0.0006(9) 0.7175(11) 0.5778(3) 0.020(3) Uani 1 1 d . . . . .
O12 O 0.6220(14) 0.2655(13) 0.4081(3) 0.048(4) Uani 1 1 d . . . . .
O10 O 0.4652(10) 1.0375(10) 0.4498(3) 0.019(3) Uani 1 1 d . . . . .
O14 O 0.0908(11) 0.6014(11) 0.6258(3) 0.023(3) Uani 1 1 d . . . . .
O11 O -0.1903(11) 0.4146(10) 0.5827(3) 0.029(3) Uani 1 1 d . . . . .
O18 O 0.587(8) 0.693(7) 0.574(2) 0.06(3) Uani 0.2 1 d . U P . .
O18A O 0.513(2) 0.1247(17) 0.3697(5) 0.072(6) Uani 0.9 1 d . U P . .

loop_
_atom_site_aniso_label
_atom_site_aniso_U_11
_atom_site_aniso_U_22
_atom_site_aniso_U_33
_atom_site_aniso_U_23
_atom_site_aniso_U_13
_atom_site_aniso_U_12
Yb1 0.0121(4) 0.0131(4) 0.0159(5) -0.0011(4) 0.0025(3) -0.0029(4)
W1 0.0100(3) 0.0148(4) 0.0134(4) -0.0005(4) 0.0022(3) -0.0020(4)
P2 0.015(2) 0.017(3) 0.019(2) -0.002(2) 0.001(2) -0.0047(19)
P1 0.012(2) 0.023(3) 0.022(3) -0.005(2) 0.006(2) -0.001(2)
O1 0.029(7) 0.027(8) 0.006(7) -0.006(6) 0.002(6) 0.007(6)
O4 0.005(5) 0.011(7) 0.024(7) -0.004(5) 0.004(5) -0.002(5)
O5 0.013(4) 0.008(5) 0.018(4) 0.002(4) -0.004(4) 0.002(4)
O2 0.026(6) 0.027(8) 0.025(7) 0.004(7) 0.007(6) -0.003(7)
O3 0.028(6) 0.023(7) 0.005(6) 0.002(6) -0.001(5) 0.002(7)
O8 0.012(5) 0.022(7) 0.020(6) -0.011(6) 0.004(5) -0.005(6)
C9 0.021(6) 0.021(6) 0.021(6) 0.000(2) 0.001(2) 0.000(2)
O7 0.012(5) 0.022(7) 0.020(6) -0.011(6) 0.004(5) -0.005(6)
O8A 0.025(4) 0.025(4) 0.024(4) 0.000(2) 0.002(2) 0.000(2)
O6 0.002(2) 0.002(2) 0.003(2) -0.0001(7) 0.0002(7) 0.0002(7)
O9 0.013(6) 0.029(8) 0.026(8) -0.001(6) 0.002(6) -0.002(6)
O15 0.030(7) 0.021(8) 0.020(7) -0.009(6) -0.002(6) -0.006(6)
N11 0.009(4) 0.010(5) 0.013(5) -0.001(4) 0.004(4) 0.001(4)
N1 0.011(5) 0.008(5) 0.014(5) 0.000(4) -0.002(4) -0.003(4)
N10 0.005(5) 0.011(6) 0.008(6) -0.001(5) 0.002(5) 0.002(5)
N9 0.006(4) 0.011(5) 0.013(5) 0.002(4) 0.000(4) 0.001(4)
N12 0.010(5) 0.012(5) 0.015(5) 0.003(4) -0.004(4) 0.001(4)
N7 0.025(9) 0.018(9) 0.012(8) 0.000(7) 0.002(7) -0.005(7)
N4 0.026(8) 0.016(9) 0.015(8) 0.008(7) 0.007(7) 0.007(7)
C1 0.007(4) 0.007(4) 0.007(4) 0.0000(10) 0.0001(10) -0.0003(10)
N13 0.021(7) 0.022(8) 0.011(7) 0.005(8) -0.002(6) 0.005(8)
N8 0.031(9) 0.018(9) 0.012(8) 0.004(7) -0.003(7) 0.009(7)
N6 0.011(6) 0.019(7) 0.017(7) 0.002(6) 0.004(5) -0.004(6)
C12 0.007(5) 0.011(5) 0.011(5) 0.001(4) -0.001(4) 0.001(4)
C10 0.005(5) 0.009(5) 0.011(5) 0.001(4) 0.003(4) 0.001(4)
N5 0.025(4) 0.026(4) 0.024(4) 0.000(2) 0.002(2) 0.000(2)
C11 0.020(6) 0.016(6) 0.018(6) 0.001(4) 0.001(4) -0.001(4)
C6 0.007(5) 0.006(5) 0.007(5) -0.001(4) 0.001(4) -0.002(4)
C17 0.016(7) 0.012(7) 0.027(8) 0.000(7) -0.002(7) 0.000(6)
C7 0.006(5) 0.007(5) 0.008(5) -0.003(4) 0.004(4) -0.001(4)
N3 0.028(9) 0.021(10) 0.018(9) 0.008(7) 0.004(7) 0.006(7)
C4 0.014(5) 0.012(6) 0.013(5) 0.001(4) 0.002(4) 0.004(4)
C13 0.004(5) 0.008(5) 0.009(5) 0.000(4) -0.002(4) -0.002(4)
C5 0.016(5) 0.017(6) 0.017(6) 0.002(4) 0.002(4) -0.003(4)
C15 0.013(5) 0.014(6) 0.015(5) 0.003(4) -0.002(4) 0.003(4)
C14 0.015(5) 0.016(6) 0.014(5) 0.002(4) -0.002(4) 0.002(4)
C8 0.018(5) 0.016(6) 0.009(5) 0.001(4) 0.003(4) -0.003(4)
N2 0.022(9) 0.030(10) 0.022(9) -0.002(8) -0.001(7) -0.001(8)
C3 0.015(5) 0.016(6) 0.017(6) 0.000(4) -0.001(4) 0.000(4)
C2 0.016(5) 0.016(6) 0.014(5) 0.002(4) 0.001(4) 0.004(4)
C16 0.009(7) 0.016(7) 0.017(7) -0.001(6) -0.005(6) 0.003(6)
C30 0.011(8) 0.018(10) 0.018(10) -0.003(8) -0.002(8) -0.006(8)
C36 0.010(8) 0.028(10) 0.020(9) 0.007(10) 0.003(7) 0.003(10)
C47 0.050(13) 0.012(10) 0.018(11) 0.000(8) 0.014(10) 0.001(10)
C42 0.028(10) 0.030(11) 0.016(9) 0.000(10) 0.001(8) -0.010(11)
C41 0.013(9) 0.015(11) 0.036(12) 0.007(9) 0.000(9) 0.002(8)
C33 0.017(10) 0.039(14) 0.027(12) 0.023(10) -0.008(9) 0.000(10)
C24 0.028(6) 0.029(6) 0.030(6) -0.003(5) 0.003(5) -0.001(5)
C39 0.017(10) 0.057(16) 0.030(13) 0.006(11) 0.017(10) 0.003(10)
C49 0.003(8) 0.040(13) 0.016(10) -0.004(9) -0.002(7) -0.001(8)
C46 0.033(12) 0.018(12) 0.047(14) -0.004(10) 0.008(11) -0.007(9)
C31 0.013(9) 0.017(10) 0.017(10) 0.001(8) -0.003(8) -0.002(8)
C48 0.018(5) 0.018(6) 0.018(6) -0.002(4) -0.002(4) -0.002(4)
C37 0.024(10) 0.058(14) 0.028(12) -0.020(13) -0.008(9) 0.002(13)
C53 0.007(8) 0.036(12) 0.010(9) 0.002(8) -0.004(7) 0.000(8)
C35 0.014(9) 0.024(12) 0.047(14) 0.000(10) -0.001(9) 0.001(9)
C19 0.017(5) 0.020(6) 0.019(6) -0.002(4) 0.003(4) -0.003(4)
C32 0.018(10) 0.039(14) 0.021(11) 0.012(10) -0.001(9) 0.008(9)
C40 0.023(6) 0.019(6) 0.015(6) 0.001(4) 0.001(4) 0.000(4)
C18 0.016(8) 0.021(10) 0.029(10) 0.002(10) 0.014(8) 0.004(9)
C50 0.032(11) 0.025(12) 0.018(11) 0.000(9) 0.000(9) -0.005(10)
C38 0.013(10) 0.062(17) 0.031(13) -0.013(12) -0.006(9) 0.012(11)
C29 0.028(6) 0.027(6) 0.029(6) -0.002(5) 0.004(5) -0.002(5)
C52 0.025(10) 0.027(12) 0.023(11) 0.005(9) 0.005(9) -0.007(9)
C25 0.036(7) 0.037(7) 0.037(7) -0.006(5) 0.003(5) 0.000(5)
C34 0.020(6) 0.023(6) 0.027(6) -0.001(5) -0.002(4) 0.000(4)
C26 0.038(7) 0.041(7) 0.042(7) -0.002(5) 0.001(5) 0.000(5)
C28 0.030(6) 0.031(7) 0.030(6) -0.003(5) 0.003(5) 0.000(5)
C20 0.040(12) 0.030(12) 0.013(11) -0.008(9) 0.009(10) -0.004(10)
C45 0.054(14) 0.032(14) 0.018(11) -0.001(9) 0.001(10) -0.004(10)
C43 0.046(12) 0.045(14) 0.024(11) 0.008(12) -0.004(10) -0.009(13)
C51 0.022(10) 0.025(12) 0.031(12) 0.008(10) -0.003(9) -0.016(9)
C23 0.028(10) 0.031(12) 0.035(12) -0.012(11) 0.001(9) 0.014(11)
C44 0.063(16) 0.07(2) 0.040(15) 0.012(14) -0.014(12) -0.040(16)
C21 0.021(11) 0.048(15) 0.036(14) -0.016(12) 0.021(10) -0.008(10)
C22 0.021(10) 0.053(16) 0.025(12) -0.019(11) 0.005(9) 0.008(11)
C27 0.036(7) 0.037(7) 0.039(7) -0.005(5) 0.004(5) -0.001(5)
O17 0.040(9) 0.027(9) 0.067(12) 0.001(8) 0.020(9) -0.007(7)
O13 0.010(5) 0.027(7) 0.023(7) 0.006(7) 0.000(5) 0.004(6)
O12 0.056(10) 0.046(11) 0.041(9) 0.011(8) -0.011(8) -0.007(9)
O10 0.012(6) 0.027(8) 0.019(7) 0.001(6) 0.002(5) -0.006(6)
O14 0.020(7) 0.039(9) 0.008(7) 0.000(6) -0.007(5) 0.006(6)
O11 0.026(7) 0.028(8) 0.035(9) 0.005(7) 0.006(7) -0.004(6)
O18 0.06(3) 0.06(3) 0.06(3) -0.003(10) 0.000(10) 0.002(10)
O18A 0.097(10) 0.059(10) 0.060(9) -0.004(8) 0.013(8) -0.011(8)

loop_
_atom_type_symbol
_atom_type_description
_atom_type_scat_dispersion_real
_atom_type_scat_dispersion_imag
_atom_type_scat_source
C C 0.0033 0.0016 'International Tables Vol C Tables 4.2.6.8 and 6.1.1.4'
H H 0 0 'International Tables Vol C Tables 4.2.6.8 and 6.1.1.4'
W W -0.849 6.8722 'International Tables Vol C Tables 4.2.6.8 and 6.1.1.4'
N N 0.0061 0.0033 'International Tables Vol C Tables 4.2.6.8 and 6.1.1.4'
O O 0.0106 0.006 'International Tables Vol C Tables 4.2.6.8 and 6.1.1.4'
P P 0.1023 0.0942 'International Tables Vol C Tables 4.2.6.8 and 6.1.1.4'
Yb Yb -0.385 5.5486 'International Tables Vol C Tables 4.2.6.8 and 6.1.1.4'

loop_
_geom_angle_atom_site_label_1
_geom_angle_atom_site_label_2
_geom_angle_atom_site_label_3
_geom_angle
_geom_angle_site_symmetry_1
_geom_angle_site_symmetry_3
O6 Yb1 O1 145.3(4) . .
O6 Yb1 O5 73.6(4) . .
O1 Yb1 O5 139.9(4) . .
O6 Yb1 O7 99.4(4) . .
O1 Yb1 O7 87.0(5) . .
O5 Yb1 O7 73.0(4) . .
O6 Yb1 O8 99.4(4) . .
O1 Yb1 O8 87.0(5) . .
O5 Yb1 O8 73.0(4) . .
O6 Yb1 O3 88.4(4) . .
O1 Yb1 O3 106.1(4) . .
O5 Yb1 O3 76.1(4) . .
O7 Yb1 O3 144.3(4) . .
O8 Yb1 O3 144.3(4) . .
O6 Yb1 O4 144.0(4) . .
O1 Yb1 O4 70.8(4) . .
O5 Yb1 O4 71.4(4) . .
O7 Yb1 O4 78.4(4) . .
O8 Yb1 O4 78.4(4) . .
O3 Yb1 O4 75.2(4) . .
O6 Yb1 O2 80.1(4) . .
O1 Yb1 O2 75.5(5) . .
O5 Yb1 O2 138.1(4) . .
O7 Yb1 O2 144.5(4) . .
O8 Yb1 O2 144.5(4) . .
O3 Yb1 O2 71.0(4) . .
O4 Yb1 O2 122.2(4) . .
O6 Yb1 N1 75.5(4) . .
O1 Yb1 N1 74.3(4) . .
O5 Yb1 N1 127.5(4) . .
O7 Yb1 N1 71.5(4) . .
O8 Yb1 N1 71.5(4) . .
O3 Yb1 N1 143.6(4) . .
O4 Yb1 N1 134.5(4) . .
O2 Yb1 N1 74.1(4) . .
O6 Yb1 H1A 146.1 . .
O1 Yb1 H1A 17.6 . .
O5 Yb1 H1A 137.8 . .
O7 Yb1 H1A 102.4 . .
O8 Yb1 H1A 102.4 . .
O3 Yb1 H1A 88.7 . .
O4 Yb1 H1A 66.7 . .
O2 Yb1 H1A 67.1 . .
N1 Yb1 H1A 87.2 . .
O6 Yb1 H1B 156.5 . .
O1 Yb1 H1B 17.6 . .
O5 Yb1 H1B 123.2 . .
O7 Yb1 H1B 73.3 . .
O8 Yb1 H1B 73.3 . .
O3 Yb1 H1B 110.7 . .
O4 Yb1 H1B 57.9 . .
O2 Yb1 H1B 92.9 . .
N1 Yb1 H1B 80.9 . .
H1A Yb1 H1B 29.3 . .
C1 W1 C5 79.9(6) . .
C1 W1 C4 141.3(6) . .
C5 W1 C4 107.4(6) . .
C1 W1 C3 141.1(6) . .
C5 W1 C3 73.7(7) . .
C4 W1 C3 75.0(6) . .
C1 W1 C6 76.0(6) . .
C5 W1 C6 71.9(7) . .
C4 W1 C6 70.9(6) . .
C3 W1 C6 120.2(6) . .
C1 W1 C7 73.7(6) . .
C5 W1 C7 142.1(6) . .
C4 W1 C7 79.1(6) . .
C3 W1 C7 141.6(6) . .
C6 W1 C7 75.7(6) . .
C1 W1 C2 71.5(6) . .
C5 W1 C2 81.8(7) . .
C4 W1 C2 146.3(6) . .
C3 W1 C2 76.9(6) . .
C6 W1 C2 141.1(6) . .
C7 W1 C2 113.9(6) . .
C1 W1 C8 113.7(6) . .
C5 W1 C8 144.8(7) . .
C4 W1 C8 82.5(6) . .
C3 W1 C8 76.8(6) . .
C6 W1 C8 141.4(6) . .
C7 W1 C8 72.2(6) . .
C2 W1 C8 73.2(7) . .
N13 P2 C36 110.9(9) . .
N13 P2 C42 108.0(8) . .
C36 P2 C42 108.5(9) . .
N13 P2 C48 113.6(9) . .
C36 P2 C48 109.3(9) . .
C42 P2 C48 106.4(10) . .
N13 P1 C24 109.5(9) . .
N13 P1 C18 108.6(9) . .
C24 P1 C18 105.8(9) . .
N13 P1 C30 114.3(8) . .
C24 P1 C30 110.4(9) . .
C18 P1 C30 107.9(8) . .
Yb1 O1 H1A 110.4 . .
Yb1 O1 H1B 110.2 . .
H1A O1 H1B 103.4 . .
N9 O4 Yb1 127.2(9) . .
N10 O5 Yb1 132.9(9) . .
Yb1 O2 H2A 113.1 . .
Yb1 O2 H2B 109.4 . .
H2A O2 H2B 103.4 . .
Yb1 O3 H3A 111.9 . .
Yb1 O3 H3B 110.4 . .
H3A O3 H3B 102.4 . .
C9 O8 Yb1 127(3) . .
N11 O6 Yb1 132.9(9) . .
O6 N11 C10 120.4(12) . .
O6 N11 C11 119.7(14) . 3_666
C10 N11 C11 119.8(14) . 3_666
C1 N1 Yb1 176.0(12) . .
O5 N10 C13 120.5(13) . .
O5 N10 C12 118.4(13) . .
C13 N10 C12 121.0(14) . .
C17 N9 O4 119.3(14) . .
C17 N9 C14 120.5(15) . .
O4 N9 C14 120.1(14) . .
O9 N12 C15 120.7(14) . .
O9 N12 C16 119.8(15) . .
C15 N12 C16 119.5(15) . .
N1 C1 W1 179.2(14) . .
P1 N13 P2 136.8(11) . .
N10 C12 C13 119.6(16) . 3_566
N10 C12 H12 120.2 . .
C13 C12 H12 120.2 3_566 .
N11 C10 C11 119.1(15) . .
N11 C11 C10 121.1(17) 3_666 .
N11 C11 H11 119.4 3_666 .
C10 C11 H11 119.4 . .
N6 C6 W1 178.1(13) . .
N9 C17 C16 119.7(17) . .
N9 C17 H17 120.2 . .
C16 C17 H17 120.2 . .
N7 C7 W1 179.9(17) . .
N4 C4 W1 175.8(15) . .
N10 C13 C12 119.4(15) . 3_566
N10 C13 H13 120.3 . .
C12 C13 H13 120.3 3_566 .
N5 C5 W1 173.3(16) . .
N12 C15 C14 120.5(16) . .
N12 C15 H15 119.7 . .
C14 C15 H15 119.7 . .
N9 C14 C15 119.2(16) . .
N9 C14 H14 120.4 . .
C15 C14 H14 120.4 . .
N8 C8 W1 175.9(16) . .
N3 C3 W1 177.2(15) . .
N2 C2 W1 175.6(15) . .
N12 C16 C17 120.5(17) . .
N12 C16 H16 119.7 . .
C17 C16 H16 119.7 . .
C35 C30 C31 119.6(17) . .
C35 C30 P1 121.2(14) . .
C31 C30 P1 118.6(14) . .
C41 C36 C37 115.2(17) . .
C41 C36 P2 122.0(13) . .
C37 C36 P2 122.7(16) . .
C46 C47 C42 121.1(18) . .
C46 C47 H47 119.5 . .
C42 C47 H47 119.5 . .
C43 C42 C47 118.5(18) . .
C43 C42 P2 121.0(15) . .
C47 C42 P2 120.5(14) . .
C36 C41 C40 122.7(17) . .
C36 C41 H41 118.7 . .
C40 C41 H41 118.7 . .
C32 C33 C34 121.4(18) . .
C32 C33 H33 119.3 . .
C34 C33 H33 119.3 . .
C29 C24 C25 118.2(19) . .
C29 C24 P1 120.7(16) . .
C25 C24 P1 121.0(16) . .
C38 C39 C40 121.0(19) . .
C38 C39 H39 119.5 . .
C40 C39 H39 119.5 . .
C48 C49 C50 122.4(17) . .
C48 C49 H49 118.8 . .
C50 C49 H49 118.8 . .
C45 C46 C47 120(2) . .
C45 C46 H46 120.1 . .
C47 C46 H46 120.1 . .
C32 C31 C30 121.1(18) . .
C32 C31 H31 119.5 . .
C30 C31 H31 119.5 . .
C49 C48 C53 119.7(18) . .
C49 C48 P2 118.1(14) . .
C53 C48 P2 122.1(14) . .
C38 C37 C36 123(2) . .
C38 C37 H37 118.7 . .
C36 C37 H37 118.7 . .
C52 C53 C48 119.0(18) . .
C52 C53 H53 120.5 . .
C48 C53 H53 120.5 . .
C34 C35 C30 121.3(19) . .
C34 C35 H35 119.4 . .
C30 C35 H35 119.4 . .
C18 C19 C20 121.1(19) . .
C18 C19 H19 119.5 . .
C20 C19 H19 119.5 . .
C31 C32 C33 118.5(18) . .
C31 C32 H32 120.8 . .
C33 C32 H32 120.8 . .
C39 C40 C41 119.2(19) . .
C39 C40 H40 120.4 . .
C41 C40 H40 120.4 . .
C19 C18 C23 119(2) . .
C19 C18 P1 120.4(15) . .
C23 C18 P1 120.0(17) . .
C51 C50 C49 118.5(19) . .
C51 C50 H50 120.7 . .
C49 C50 H50 120.7 . .
C39 C38 C37 119.3(18) . .
C39 C38 H38 120.4 . .
C37 C38 H38 120.4 . .
C24 C29 C28 121(2) . .
C24 C29 H29 119.3 . .
C28 C29 H29 119.3 . .
C53 C52 C51 121.4(17) . .
C53 C52 H52 119.3 . .
C51 C52 H52 119.3 . .
C26 C25 C24 120(2) . .
C26 C25 H25 119.9 . .
C24 C25 H25 119.9 . .
C35 C34 C33 118.1(19) . .
C35 C34 H34 120.9 . .
C33 C34 H34 120.9 . .
C27 C26 C25 121(2) . .
C27 C26 H26 119.3 . .
C25 C26 H26 119.3 . .
C29 C28 C27 119(2) . .
C29 C28 H28 120.6 . .
C27 C28 H28 120.6 . .
C21 C20 C19 119(2) . .
C21 C20 H20 120.5 . .
C19 C20 H20 120.5 . .
C46 C45 C44 120(2) . .
C46 C45 H45 120 . .
C44 C45 H45 120 . .
C42 C43 C44 123(2) . .
C42 C43 H43 118.6 . .
C44 C43 H43 118.6 . .
C50 C51 C52 119.0(18) . .
C50 C51 H51 120.5 . .
C52 C51 H51 120.5 . .
C22 C23 C18 119(2) . .
C22 C23 H23 120.7 . .
C18 C23 H23 120.7 . .
C43 C44 C45 118(2) . .
C43 C44 H44 121.1 . .
C45 C44 H44 121.1 . .
C20 C21 C22 122(2) . .
C20 C21 H21 118.9 . .
C22 C21 H21 118.9 . .
C21 C22 C23 120(2) . .
C21 C22 H22 120.1 . .
C23 C22 H22 120.1 . .
C26 C27 C28 120(2) . .
C26 C27 H27 120.1 . .
C28 C27 H27 120.1 . .

loop_
_geom_bond_atom_site_label_1
_geom_bond_atom_site_label_2
_geom_bond_distance
_geom_bond_site_symmetry_2
Yb1 O6 2.246(11) .
Yb1 O1 2.269(13) .
Yb1 O5 2.312(11) .
Yb1 O7 2.331(11) .
Yb1 O8 2.331(11) .
Yb1 O3 2.339(10) .
Yb1 O4 2.354(11) .
Yb1 O2 2.359(12) .
Yb1 N1 2.406(12) .
Yb1 H1A 2.6977 .
Yb1 H1B 2.6951 .
W1 C1 2.123(14) .
W1 C5 2.129(19) .
W1 C4 2.134(16) .
W1 C3 2.154(17) .
W1 C6 2.157(16) .
W1 C7 2.164(17) .
W1 C2 2.169(19) .
W1 C8 2.180(19) .
P2 N13 1.591(14) .
P2 C36 1.772(18) .
P2 C42 1.797(18) .
P2 C48 1.802(19) .
P1 N13 1.565(14) .
P1 C24 1.79(2) .
P1 C18 1.80(2) .
P1 C30 1.804(18) .
O1 H1A 0.868 .
O1 H1B 0.8687 .
O4 N9 1.324(16) .
O5 N10 1.305(17) .
O2 H2A 0.884 .
O2 H2B 0.8756 .
O3 H3A 0.8868 .
O3 H3B 0.8902 .
O8 C9 1.39(2) .
O6 N11 1.345(16) .
O9 N12 1.308(17) .
N11 C10 1.35(2) .
N11 C11 1.35(2) 3_666
N1 C1 1.161(17) .
N10 C13 1.35(2) .
N10 C12 1.36(2) .
N9 C17 1.31(2) .
N9 C14 1.35(2) .
N12 C15 1.32(2) .
N12 C16 1.33(2) .
N7 C7 1.13(2) .
N4 C4 1.16(2) .
N8 C8 1.13(2) .
N6 C6 1.17(2) .
C12 C13 1.37(2) 3_566
C12 H12 0.95 .
C10 C11 1.37(2) .
N5 C5 1.19(2) .
C11 H11 0.95 .
C17 C16 1.39(2) .
C17 H17 0.95 .
N3 C3 1.17(2) .
C13 H13 0.95 .
C15 C14 1.38(2) .
C15 H15 0.95 .
C14 H14 0.95 .
N2 C2 1.16(2) .
C16 H16 0.95 .
C30 C35 1.38(3) .
C30 C31 1.39(2) .
C36 C41 1.37(3) .
C36 C37 1.42(2) .
C47 C46 1.38(3) .
C47 C42 1.38(3) .
C47 H47 0.95 .
C42 C43 1.36(3) .
C41 C40 1.38(2) .
C41 H41 0.95 .
C33 C32 1.39(3) .
C33 C34 1.40(3) .
C33 H33 0.95 .
C24 C29 1.38(3) .
C24 C25 1.40(3) .
C39 C38 1.34(3) .
C39 C40 1.37(3) .
C39 H39 0.95 .
C49 C48 1.36(2) .
C49 C50 1.40(3) .
C49 H49 0.95 .
C46 C45 1.37(3) .
C46 H46 0.95 .
C31 C32 1.37(2) .
C31 H31 0.95 .
C48 C53 1.39(2) .
C37 C38 1.38(3) .
C37 H37 0.95 .
C53 C52 1.39(3) .
C53 H53 0.95 .
C35 C34 1.38(3) .
C35 H35 0.95 .
C19 C18 1.38(3) .
C19 C20 1.39(3) .
C19 H19 0.95 .
C32 H32 0.95 .
C40 H40 0.95 .
C18 C23 1.41(3) .
C50 C51 1.39(2) .
C50 H50 0.95 .
C38 H38 0.95 .
C29 C28 1.40(3) .
C29 H29 0.95 .
C52 C51 1.40(3) .
C52 H52 0.95 .
C25 C26 1.40(3) .
C25 H25 0.95 .
C34 H34 0.95 .
C26 C27 1.32(3) .
C26 H26 0.95 .
C28 C27 1.42(3) .
C28 H28 0.95 .
C20 C21 1.36(3) .
C20 H20 0.95 .
C45 C44 1.41(3) .
C45 H45 0.95 .
C43 C44 1.38(3) .
C43 H43 0.95 .
C51 H51 0.95 .
C23 C22 1.41(3) .
C23 H23 0.95 .
C44 H44 0.95 .
C21 C22 1.37(3) .
C21 H21 0.95 .
C22 H22 0.95 .
C27 H27 0.95 .
